data_2106416
loop_
_publ_author_name
'Perrin, A.'
'le Marouille, J. Y.'

_publ_section_title
;
 Structure cristalline et moleculaire du complexe tetranucleaire K2 (U
 O2)4 Cl4 O2 (O H)2 (H2 O)6
;
_journal_name_full 'Acta Crystallographica B (24,1968-38,1982)'
_journal_page_first 2477
_journal_page_last 2481
_journal_volume 33
_journal_year 1977
_chemical_formula_sum 'Cl4 H14 K2 O18 U4'
_chemical_name_systematic 'K2 (U O2)4 Cl4 O2 (O H)2 (H2 O)6'
_space_group_IT_number 2
_symmetry_space_group_name_Hall '-P 1'
_symmetry_space_group_name_H-M 'P -1'
_cell_angle_alpha 110.5
_cell_angle_beta 96.3
_cell_angle_gamma 138.71
_cell_formula_units_Z 1
_cell_length_a 12.15
_cell_length_b 12.33
_cell_length_c 8.026
_cell_volume 592.699
_citation_journal_id_ASTM ACBCAR
_cod_data_source_file Perrin_ACBCAR_1977_587.cif
_cod_data_source_block H14Cl4K2O18U4
_cod_original_cell_volume 592.6987
_cod_original_formula_sum 'H14 Cl4 K2 O18 U4'
_cod_database_code 2106416

loop_
_symmetry_equiv_pos_as_xyz
x,y,z
-x,-y,-z

loop_
_atom_site_label
_atom_site_type_symbol
_atom_site_fract_x
_atom_site_fract_y
_atom_site_fract_z
_atom_site_occupancy
_atom_site_U_iso_or_equiv
_atom_site_attached_hydrogens
U1 U+6 -0.06186 0.20074 -0.12312 1 0.0 0
U2 U+6 0.17818 0.11567 -0.07893 1 0.0 0
K1 K+1 0.6756 0.4567 0.4773 1 0.0 0
Cl1 Cl-1 -0.2976 0.0102 0.0396 1 0.0 0
Cl2 Cl-1 0.0699 0.4252 -0.2719 1 0.0 0
O1 O-2 -0.28 -0.0586 -0.3952 1 0.0 0
O2 O-2 0.1486 0.4598 0.1506 1 0.0 0
O3 O-2 -0.0296 -0.1234 -0.3703 1 0.0 0
O4 O-2 0.3985 0.3617 0.2086 1 0.0 0
O5 O-2 0.1813 0.2856 -0.1626 1 0.0 1
O6 O-2 -0.0098 0.0943 -0.0118 1 0.0 0
O7 O-2 -0.2655 0.1994 -0.1693 1 0.0 2
O8 O-2 0.4295 0.2851 -0.1567 1 0.0 2
O9 O-2 0.6695 0.2039 0.3994 1 0.0 2
